data_2003270
loop_
_publ_author_name
'Kubicki, M.'
'Borowiak, T.'
'Antkowiak, W. Z.'

_publ_section_title
;
 Hindered Cavity-Shaped <i>N</i>-Oxides
;
_journal_issue 3
_journal_name_full 'Acta Crystallographica Section C'
_journal_page_first 458
_journal_page_last 461
_journal_paper_doi 10.1107/S0108270194003665
_journal_volume 51
_journal_year 1995
_chemical_formula_moiety 'C18 H15 N O2'
_chemical_formula_sum 'C18 H15 N O2'
_chemical_formula_weight 277.31
_chemical_name_systematic
;
1-methoxy-5,6-dihydro-12-azabenzo[a]anthracene-N-oxide
;
_space_group_IT_number 7
_symmetry_cell_setting monoclinic
_symmetry_space_group_name_Hall 'P -2yac'
_symmetry_space_group_name_H-M 'P 1 n 1'
_audit_creation_method SHELXL
_cell_angle_alpha 90.00
_cell_angle_beta 115.200(10)
_cell_angle_gamma 90.00
_cell_formula_units_Z 4
_cell_length_a 16.092(2)
_cell_length_b 7.9060(10)
_cell_length_c 11.8890(10)
_cell_measurement_reflns_used 15
_cell_measurement_temperature 293(2)
_cell_measurement_theta_max 43.35
_cell_measurement_theta_min 8.25
_cell_volume 1368.6(3)
_computing_cell_refinement 'P2~1~ software'
_computing_data_collection ' Stereochemical Workstation Operation Manual (Siemens, 1989)'
_computing_data_reduction 'PRADIR (Jask\'olski, 1990)'
_computing_molecular_graphics ' Stereochemical Workstation Operation Manual (Siemens, 1989)'
_computing_publication_material 'SHELXL93 (Sheldrick, 1994)'
_computing_structure_refinement 'SHELXL93 (Sheldrick, 1994)'
_computing_structure_solution 'SHELXS86 (Sheldrick, 1990)'
_diffrn_ambient_temperature 293(2)
_diffrn_measurement_device 'Syntex P2~1~'
_diffrn_measurement_method \w/2\q
_diffrn_radiation_monochromator graphite
_diffrn_radiation_source 'fine-focus sealed tube'
_diffrn_radiation_type CuK\a
_diffrn_radiation_wavelength 1.54178
_diffrn_reflns_av_R_equivalents 0.0352
_diffrn_reflns_av_sigmaI/netI 0.0144
_diffrn_reflns_limit_h_max 15
_diffrn_reflns_limit_h_min -17
_diffrn_reflns_limit_k_max 8
_diffrn_reflns_limit_k_min -8
_diffrn_reflns_limit_l_max 12
_diffrn_reflns_limit_l_min 0
_diffrn_reflns_number 1935
_diffrn_reflns_theta_max 57.32
_diffrn_reflns_theta_min 3.93
_diffrn_standards_decay_% 2.2
_diffrn_standards_interval_count 100
_diffrn_standards_number 2
_exptl_absorpt_coefficient_mu 0.704
_exptl_absorpt_correction_type none
_exptl_crystal_colour colorless
_exptl_crystal_density_diffrn 1.346
_exptl_crystal_description prism
_exptl_crystal_F_000 584
_exptl_crystal_size_max 0.3
_exptl_crystal_size_mid 0.2
_exptl_crystal_size_min 0.2
_refine_diff_density_max 0.377
_refine_diff_density_min -0.225
_refine_ls_abs_structure_details 'Flack H D (1983), Acta Cryst. A39, 876-881'
_refine_ls_abs_structure_Flack 0.08(43)
_refine_ls_extinction_coef 0.0035(8)
_refine_ls_extinction_method SHELXL93
_refine_ls_goodness_of_fit_all 1.072
_refine_ls_goodness_of_fit_obs 1.080
_refine_ls_hydrogen_treatment noref
_refine_ls_matrix_type fullcycle
_refine_ls_number_parameters 382
_refine_ls_number_reflns 1865
_refine_ls_number_restraints 2
_refine_ls_restrained_S_all 1.071
_refine_ls_restrained_S_obs 1.079
_refine_ls_R_factor_all 0.0576
_refine_ls_R_factor_obs 0.0553
_refine_ls_shift/esd_max 0.000
_refine_ls_shift/esd_mean 0.000
_refine_ls_structure_factor_coef Fsqd
_refine_ls_weighting_scheme
; calc w = 1/[\s^2^(F~o~^2^) + (0.1141P)^2^ + 0.4126P]
where P = (F~o~^2^ + 2F~c~^2^)/3
;
_refine_ls_wR_factor_all 0.1450
_refine_ls_wR_factor_obs 0.1412
_reflns_number_observed 1768
_reflns_number_total 1865
_reflns_observed_criterion >2sigma(I)
_cod_data_source_file ka1078.cif
_cod_data_source_block trbl
_cod_original_sg_symbol_H-M 'P n'
_cod_database_code 2003270

loop_
_symmetry_equiv_pos_as_xyz
'x, y, z'
'x+1/2, -y, z+1/2'

loop_
_atom_site_aniso_label
_atom_site_aniso_U_11
_atom_site_aniso_U_12
_atom_site_aniso_U_13
_atom_site_aniso_U_22
_atom_site_aniso_U_23
_atom_site_aniso_U_33
C1A 0.054(3) 0.002(2) 0.029(2) 0.042(2) 0.009(2) 0.051(2)
O1A 0.050(2) 0.0065(15) 0.029(2) 0.052(2) -0.004(2) 0.067(2)
C13A 0.066(4) 0.020(3) 0.034(3) 0.083(4) -0.019(4) 0.103(5)
C2A 0.075(3) 0.001(2) 0.037(3) 0.043(3) -0.003(2) 0.054(3)
C3A 0.089(4) -0.014(3) 0.037(3) 0.050(3) -0.006(2) 0.054(3)
C4A 0.072(3) -0.021(3) 0.027(3) 0.070(4) -0.004(2) 0.046(3)
C4aA 0.053(3) -0.009(2) 0.028(2) 0.058(3) -0.003(2) 0.050(3)
C5A 0.045(3) -0.001(3) 0.022(2) 0.078(4) 0.000(3) 0.056(3)
C6A 0.048(3) 0.007(2) 0.016(2) 0.069(3) 0.008(2) 0.047(3)
C6aA 0.055(3) 0.001(2) 0.031(2) 0.042(3) -0.001(2) 0.052(3)
C7A 0.058(3) 0.012(2) 0.033(2) 0.048(3) 0.010(2) 0.056(3)
C7aA 0.054(3) 0.001(2) 0.036(2) 0.043(3) -0.001(2) 0.058(3)
C8A 0.067(3) 0.004(2) 0.047(3) 0.043(3) -0.002(2) 0.074(3)
C9A 0.070(3) -0.016(3) 0.046(3) 0.052(3) -0.021(3) 0.079(4)
C10A 0.060(3) -0.009(3) 0.029(3) 0.071(4) -0.012(3) 0.051(3)
C11A 0.062(3) -0.005(2) 0.026(2) 0.047(3) -0.001(2) 0.048(3)
C11aA 0.047(2) -0.002(2) 0.026(2) 0.041(2) 0.000(2) 0.049(3)
N12A 0.048(2) 0.002(2) 0.021(2) 0.038(2) 0.001(2) 0.047(2)
O12A 0.057(2) 0.0093(15) 0.023(2) 0.043(2) 0.0073(15) 0.054(2)
C12aA 0.043(2) 0.002(2) 0.021(2) 0.044(3) 0.000(2) 0.044(3)
C12bA 0.050(3) -0.001(2) 0.024(2) 0.036(2) 0.001(2) 0.044(3)
C1B 0.057(3) -0.003(2) 0.033(2) 0.041(2) 0.002(2) 0.056(3)
O1B 0.065(2) 0.001(2) 0.021(2) 0.052(2) -0.0073(15) 0.047(2)
C13B 0.079(4) -0.004(3) 0.024(3) 0.080(4) -0.025(3) 0.074(4)
C2B 0.074(3) 0.001(3) 0.046(3) 0.043(3) -0.001(2) 0.074(4)
C3B 0.078(4) 0.014(3) 0.052(3) 0.056(3) 0.011(3) 0.080(4)
C4B 0.056(3) 0.017(3) 0.038(3) 0.071(4) 0.021(3) 0.074(4)
C4aB 0.051(3) 0.009(2) 0.030(2) 0.064(3) 0.010(2) 0.056(3)
C5B 0.048(3) 0.006(3) 0.018(2) 0.087(4) -0.001(3) 0.047(3)
C6B 0.050(3) -0.004(2) 0.020(2) 0.069(3) -0.016(2) 0.051(3)
C6aB 0.051(3) -0.002(2) 0.023(2) 0.044(3) -0.006(2) 0.042(2)
C7B 0.058(3) -0.009(2) 0.027(2) 0.048(3) -0.007(2) 0.050(3)
C7aB 0.059(3) 0.000(2) 0.029(2) 0.045(2) -0.005(2) 0.042(2)
C8B 0.081(4) 0.003(3) 0.038(3) 0.045(3) 0.000(2) 0.062(3)
C9B 0.082(4) 0.020(3) 0.037(3) 0.058(3) 0.009(3) 0.058(3)
C10B 0.057(3) 0.026(3) 0.035(3) 0.078(4) 0.025(3) 0.060(3)
C11B 0.049(3) 0.003(2) 0.026(2) 0.065(3) 0.016(2) 0.050(3)
C11aB 0.051(3) 0.000(2) 0.023(2) 0.047(3) 0.007(2) 0.039(2)
N12B 0.046(2) -0.001(2) 0.018(2) 0.040(2) 0.001(2) 0.038(2)
O12B 0.050(2) -0.0092(14) 0.023(2) 0.043(2) -0.0040(15) 0.061(2)
C12aB 0.046(2) 0.002(2) 0.020(2) 0.042(2) -0.001(2) 0.039(2)
C12bB 0.054(3) 0.003(2) 0.034(2) 0.042(2) 0.004(2) 0.053(3)

loop_
_atom_site_label
_atom_site_occupancy
_atom_site_fract_x
_atom_site_fract_y
_atom_site_fract_z
_atom_site_U_iso_or_equiv
_atom_site_thermal_displace_type
_atom_site_calc_flag
_atom_site_refinement_flags
_atom_site_type_symbol
C1A 1 0.6580(3) 0.5956(6) 0.3154(4) 0.0468(11) Uani d . C
O1A 1 0.5701(2) 0.5368(4) 0.2543(3) 0.0550(9) Uani d . O
C13A 1 0.4985(4) 0.6395(9) 0.2558(7) 0.084(2) Uani d . C
H13A 1 0.5056(19) 0.6517(48) 0.3397(9) 0.101 Uiso calc R H
H13B 1 0.4403(5) 0.5877(31) 0.2063(36) 0.101 Uiso calc R H
H13C 1 0.5010(20) 0.7489(21) 0.2223(39) 0.101 Uiso calc R H
C2A 1 0.6822(4) 0.7402(6) 0.3886(5) 0.0543(12) Uani d . C
H2A 1 0.6367(4) 0.8121(6) 0.3895(5) 0.065 Uiso calc R H
C3A 1 0.7726(4) 0.7772(7) 0.4592(5) 0.0620(14) Uani d . C
H3A 1 0.7878(4) 0.8768(7) 0.5052(5) 0.074 Uiso calc R H
C4A 1 0.8421(4) 0.6702(7) 0.4640(5) 0.0616(14) Uani d . C
H4A 1 0.9031(4) 0.6951(7) 0.5158(5) 0.074 Uiso calc R H
C4aA 1 0.8198(4) 0.5230(6) 0.3897(5) 0.0517(12) Uani d . C
C5A 1 0.8889(3) 0.3933(7) 0.3998(5) 0.0599(13) Uani d . C
H5A 1 0.9449(3) 0.4120(7) 0.4745(5) 0.072 Uiso calc R H
H5B 1 0.9034(3) 0.4002(7) 0.3286(5) 0.072 Uiso calc R H
C6A 1 0.8494(3) 0.2194(7) 0.4046(5) 0.0560(12) Uani d . C
H6A 1 0.8947(3) 0.1325(7) 0.4151(5) 0.067 Uiso calc R H
H6B 1 0.8336(3) 0.2136(7) 0.4746(5) 0.067 Uiso calc R H
C6aA 1 0.7651(3) 0.1909(6) 0.2852(4) 0.0466(11) Uani d . C
C7A 1 0.7446(4) 0.0411(6) 0.2233(5) 0.0507(12) Uani d . C
H7A 1 0.7801(4) -0.0542(6) 0.2583(5) 0.061 Uiso calc R H
C7aA 1 0.6687(4) 0.0303(6) 0.1048(5) 0.0479(11) Uani d . C
C8A 1 0.6398(4) -0.1225(7) 0.0380(5) 0.0555(12) Uani d . C
H8A 1 0.6675(4) -0.2237(7) 0.0748(5) 0.067 Uiso calc R H
C9A 1 0.5720(4) -0.1233(7) -0.0792(6) 0.0620(14) Uani d . C
H9A 1 0.5543(4) -0.2248(7) -0.1225(6) 0.074 Uiso calc R H
C10A 1 0.5284(4) 0.0267(7) -0.1356(5) 0.0589(13) Uani d . C
H10A 1 0.4828(4) 0.0244(7) -0.2166(5) 0.071 Uiso calc R H
C11A 1 0.5522(4) 0.1779(6) -0.0727(4) 0.0513(12) Uani d . C
H11A 1 0.5230(4) 0.2778(6) -0.1103(4) 0.062 Uiso calc R H
C11aA 1 0.6211(3) 0.1786(5) 0.0491(5) 0.0439(10) Uani d . C
N12A 1 0.6447(3) 0.3334(5) 0.1155(4) 0.0441(9) Uani d . N
O12A 1 0.6051(2) 0.4721(4) 0.0580(3) 0.0519(8) Uani d . O
C12aA 1 0.7092(3) 0.3355(6) 0.2351(4) 0.0428(10) Uani d . C
C12bA 1 0.7266(3) 0.4920(5) 0.3083(4) 0.0422(10) Uani d . C
C1B 1 0.0953(3) -0.0975(6) 0.0013(5) 0.0483(11) Uani d . C
O1B 1 0.0213(3) -0.0370(4) -0.0983(3) 0.0556(9) Uani d . O
C13B 1 -0.0130(5) -0.1365(9) -0.2081(6) 0.080(2) Uani d . C
H13D 1 -0.0674(18) -0.0846(30) -0.2694(16) 0.096 Uiso calc R H
H13E 1 -0.0275(28) -0.2478(19) -0.1895(11) 0.096 Uiso calc R H
H13F 1 0.0327(12) -0.1443(47) -0.2397(23) 0.096 Uiso calc R H
C2B 1 0.1425(4) -0.2431(6) -0.0004(6) 0.0585(13) Uani d . C
H2B 1 0.1194(4) -0.3140(6) -0.0693(6) 0.070 Uiso calc R H
C3B 1 0.2236(4) -0.2834(7) 0.0999(6) 0.0651(15) Uani d . C
H3B 1 0.2529(4) -0.3849(7) 0.0999(6) 0.078 Uiso calc R H
C4B 1 0.2620(4) -0.1758(7) 0.2001(6) 0.0636(15) Uani d . C
H4B 1 0.3192(4) -0.2006(7) 0.2637(6) 0.076 Uiso calc R H
C4aB 1 0.2152(3) -0.0288(7) 0.2065(5) 0.0544(12) Uani d . C
C5B 1 0.2574(4) 0.1002(8) 0.3072(5) 0.0612(13) Uani d . C
H5C 1 0.3231(4) 0.0814(8) 0.3510(5) 0.073 Uiso calc R H
H5D 1 0.2308(4) 0.0918(8) 0.3665(5) 0.073 Uiso calc R H
C6B 1 0.2384(3) 0.2748(7) 0.2463(5) 0.0573(13) Uani d . C
H6C 1 0.2664(3) 0.3613(7) 0.3090(5) 0.069 Uiso calc R H
H6D 1 0.2649(3) 0.2823(7) 0.1868(5) 0.069 Uiso calc R H
C6aB 1 0.1364(3) 0.3025(6) 0.1814(4) 0.0446(10) Uani d . C
C7B 1 0.0956(4) 0.4540(6) 0.1841(5) 0.0504(12) Uani d . C
H7B 1 0.1312(4) 0.5482(6) 0.2217(5) 0.061 Uiso calc R H
C7aB 1 -0.0014(4) 0.4647(6) 0.1292(5) 0.0461(11) Uani d . C
C8B 1 -0.0482(4) 0.6187(7) 0.1221(5) 0.0600(13) Uani d . C
H8B 1 -0.0149(4) 0.7185(7) 0.1488(5) 0.072 Uiso calc R H
C9B 1 -0.1408(4) 0.6225(8) 0.0771(5) 0.0636(14) Uani d . C
H9B 1 -0.1706(4) 0.7245(8) 0.0737(5) 0.076 Uiso calc R H
C10B 1 -0.1923(4) 0.4731(7) 0.0354(5) 0.0617(15) Uani d . C
H10B 1 -0.2559(4) 0.4770(7) 0.0044(5) 0.074 Uiso calc R H
C11B 1 -0.1497(3) 0.3231(7) 0.0399(5) 0.0527(12) Uani d . C
H11B 1 -0.1838(3) 0.2240(7) 0.0140(5) 0.063 Uiso calc R H
C11aB 1 -0.0543(3) 0.3191(6) 0.0838(4) 0.0438(11) Uani d . C
N12B 1 -0.0098(3) 0.1638(5) 0.0851(3) 0.0414(8) Uani d . N
O12B 1 -0.0587(2) 0.0258(4) 0.0532(3) 0.0515(8) Uani d . O
C12aB 1 0.0826(3) 0.1610(5) 0.1212(4) 0.0419(10) Uani d . C
C12bB 1 0.1286(3) 0.0052(6) 0.1089(5) 0.0455(11) Uani d . C

loop_
_atom_type_symbol
_atom_type_description
_atom_type_scat_source
_atom_type_scat_dispersion_real
_atom_type_scat_dispersion_imag
C C 'International Tables Vol C Tables 4.2.6.8 and 6.1.1.4' 0.0181 0.009
H H 'International Tables Vol C Tables 4.2.6.8 and 6.1.1.4' 0.0000 0.000
N N 'International Tables Vol C Tables 4.2.6.8 and 6.1.1.4' 0.0311 0.018
O O 'International Tables Vol C Tables 4.2.6.8 and 6.1.1.4' 0.0492 0.032

loop_
_geom_angle_atom_site_label_1
_geom_angle_atom_site_label_2
_geom_angle_atom_site_label_3
_geom_angle
_geom_angle_publ_flag
O1A C1A C2A 124.2(4) yes
O1A C1A C12bA 115.6(4) yes
C2A C1A C12bA 120.0(4) yes
C1A O1A C13A 117.5(4) yes
C3A C2A C1A 120.1(5) yes
C2A C3A C4A 121.7(5) yes
C3A C4A C4aA 119.5(5) yes
C4A C4aA C12bA 118.8(5) yes
C4A C4aA C5A 122.6(5) yes
C12bA C4aA C5A 118.4(4) yes
C4aA C5A C6A 108.5(4) yes
C6aA C6A C5A 108.8(4) yes
C7A C6aA C12aA 120.6(4) yes
C7A C6aA C6A 123.7(4) yes
C12aA C6aA C6A 115.5(4) yes
C6aA C7A C7aA 119.9(4) yes
C11aA C7aA C8A 117.8(5) yes
C11aA C7aA C7A 119.0(4) yes
C8A C7aA C7A 123.2(5) yes
C9A C8A C7aA 120.7(5) yes
C8A C9A C10A 120.6(5) yes
C11A C10A C9A 120.7(5) yes
C10A C11A C11aA 118.7(4) yes
C11A C11aA C7aA 121.2(4) yes
C11A C11aA N12A 119.1(4) yes
C7aA C11aA N12A 119.7(4) yes
O12A N12A C12aA 121.6(4) yes
O12A N12A C11aA 118.5(3) yes
C12aA N12A C11aA 119.9(4) yes
N12A C12aA C6aA 119.7(4) yes
N12A C12aA C12bA 119.9(4) yes
C6aA C12aA C12bA 120.2(4) yes
C1A C12bA C4aA 119.2(4) yes
C1A C12bA C12aA 124.8(4) yes
C4aA C12bA C12aA 115.4(4) yes
O1B C1B C2B 124.3(5) yes
O1B C1B C12bB 116.1(4) yes
C2B C1B C12bB 119.5(5) yes
C1B O1B C13B 117.4(4) yes
C3B C2B C1B 120.2(5) yes
C4B C3B C2B 121.0(5) yes
C3B C4B C4aB 120.3(5) yes
C4B C4aB C12bB 118.6(5) yes
C4B C4aB C5B 122.4(5) yes
C12bB C4aB C5B 118.8(4) yes
C4aB C5B C6B 107.8(4) yes
C6aB C6B C5B 109.2(4) yes
C7B C6aB C12aB 120.5(4) yes
C7B C6aB C6B 123.0(4) yes
C12aB C6aB C6B 116.5(4) yes
C6aB C7B C7aB 119.1(4) yes
C11aB C7aB C7B 120.0(4) yes
C11aB C7aB C8B 117.7(5) yes
C7B C7aB C8B 122.3(5) yes
C9B C8B C7aB 120.8(5) yes
C8B C9B C10B 120.3(5) yes
C11B C10B C9B 120.5(5) yes
C10B C11B C11aB 119.3(5) yes
C11B C11aB C7aB 121.3(4) yes
C11B C11aB N12B 119.6(4) yes
C7aB C11aB N12B 119.1(4) yes
O12B N12B C12aB 121.4(4) yes
O12B N12B C11aB 118.8(3) yes
C12aB N12B C11aB 119.8(4) yes
N12B C12aB C6aB 120.0(4) yes
N12B C12aB C12bB 120.6(4) yes
C6aB C12aB C12bB 119.2(4) yes
C4aB C12bB C1B 119.7(4) yes
C4aB C12bB C12aB 116.1(4) yes
C1B C12bB C12aB 123.8(4) yes

loop_
_geom_bond_atom_site_label_1
_geom_bond_atom_site_label_2
_geom_bond_distance
_geom_bond_publ_flag
C1A O1A 1.368(6) yes
C1A C2A 1.388(7) yes
C1A C12bA 1.405(7) yes
O1A C13A 1.415(7) yes
C2A C3A 1.366(8) yes
C3A C4A 1.384(8) yes
C4A C4aA 1.412(7) yes
C4aA C12bA 1.418(7) yes
C4aA C5A 1.480(8) yes
C5A C6A 1.526(8) yes
C6A C6aA 1.505(7) yes
C6aA C7A 1.359(7) yes
C6aA C12aA 1.420(6) yes
C7A C7aA 1.420(8) yes
C7aA C11aA 1.403(6) yes
C7aA C8A 1.412(7) yes
C8A C9A 1.356(8) yes
C9A C10A 1.395(8) yes
C10A C11A 1.375(7) yes
C11A C11aA 1.399(7) yes
C11aA N12A 1.418(6) yes
N12A O12A 1.306(5) yes
N12A C12aA 1.357(6) yes
C12aA C12bA 1.470(6) yes
C1B O1B 1.359(6) yes
C1B C2B 1.384(7) yes
C1B C12bB 1.414(7) yes
O1B C13B 1.419(7) yes
C2B C3B 1.379(8) yes
C3B C4B 1.377(9) yes
C4B C4aB 1.404(7) yes
C4aB C12bB 1.409(7) yes
C4aB C5B 1.497(8) yes
C5B C6B 1.528(8) yes
C6B C6aB 1.503(7) yes
C6aB C7B 1.373(7) yes
C6aB C12aB 1.409(6) yes
C7B C7aB 1.414(7) yes
C7aB C11aB 1.397(7) yes
C7aB C8B 1.416(7) yes
C8B C9B 1.353(8) yes
C9B C10B 1.406(9) yes
C10B C11B 1.359(8) yes
C11B C11aB 1.395(7) yes
C11aB N12B 1.419(6) yes
N12B O12B 1.304(5) yes
N12B C12aB 1.361(6) yes
C12aB C12bB 1.475(6) yes

loop_
_geom_torsion_atom_site_label_1
_geom_torsion_atom_site_label_2
_geom_torsion_atom_site_label_3
_geom_torsion_atom_site_label_4
_geom_torsion
C2A C1A O1A C13A 6.7(7)
C12bA C1A O1A C13A -178.1(5)
O1A C1A C2A C3A 171.3(5)
C12bA C1A C2A C3A -3.6(7)
C1A C2A C3A C4A -2.5(7)
C2A C3A C4A C4aA 3.1(7)
C3A C4A C4aA C12bA 2.3(7)
C3A C4A C4aA C5A -173.1(5)
C4A C4aA C5A C6A 133.2(5)
C12bA C4aA C5A C6A -42.2(6)
C4aA C5A C6A C6aA 62.2(5)
C5A C6A C6aA C7A 139.1(5)
C5A C6A C6aA C12aA -37.2(6)
C12aA C6aA C7A C7aA 2.6(7)
C6A C6aA C7A C7aA -173.5(4)
C6aA C7A C7aA C11aA 5.5(7)
C6aA C7A C7aA C8A -176.2(4)
C11aA C7aA C8A C9A 4.0(7)
C7A C7aA C8A C9A -174.2(5)
C7aA C8A C9A C10A -1.0(7)
C8A C9A C10A C11A -1.2(8)
C9A C10A C11A C11aA 0.1(7)
C10A C11A C11aA C7aA 3.1(7)
C10A C11A C11aA N12A -178.8(4)
C8A C7aA C11aA C11A -5.1(7)
C7A C7aA C11aA C11A 173.2(4)
C8A C7aA C11aA N12A 176.8(4)
C7A C7aA C11aA N12A -4.9(7)
C11A C11aA N12A O12A -4.1(6)
C7aA C11aA N12A O12A 174.1(4)
C11A C11aA N12A C12aA 177.8(4)
C7aA C11aA N12A C12aA -4.1(6)
O12A N12A C12aA C6aA -165.9(4)
C11aA N12A C12aA C6aA 12.2(6)
O12A N12A C12aA C12bA 8.6(6)
C11aA N12A C12aA C12bA -173.3(4)
C7A C6aA C12aA N12A -11.7(7)
C6A C6aA C12aA N12A 164.7(4)
C7A C6aA C12aA C12bA 173.9(4)
C6A C6aA C12aA C12bA -9.7(6)
O1A C1A C12bA C4aA -166.4(4)
C2A C1A C12bA C4aA 8.9(7)
O1A C1A C12bA C12aA 4.0(7)
C2A C1A C12bA C12aA 179.4(4)
C4A C4aA C12bA C1A -8.2(7)
C5A C4aA C12bA C1A 167.4(4)
C4A C4aA C12bA C12aA -179.5(4)
C5A C4aA C12bA C12aA -3.9(7)
N12A C12aA C12bA C1A 47.1(6)
C6aA C12aA C12bA C1A -138.4(5)
N12A C12aA C12bA C4aA -142.1(4)
C6aA C12aA C12bA C4aA 32.3(6)
C2B C1B O1B C13B 4.3(7)
C12bB C1B O1B C13B 179.3(5)
O1B C1B C2B C3B 171.7(5)
C12bB C1B C2B C3B -3.1(7)
C1B C2B C3B C4B -3.8(8)
C2B C3B C4B C4aB 5.2(8)
C3B C4B C4aB C12bB 0.2(7)
C3B C4B C4aB C5B -174.3(5)
C4B C4aB C5B C6B 134.3(5)
C12bB C4aB C5B C6B -40.2(6)
C4aB C5B C6B C6aB 61.0(5)
C5B C6B C6aB C7B 139.1(5)
C5B C6B C6aB C12aB -37.8(6)
C12aB C6aB C7B C7aB 2.0(7)
C6B C6aB C7B C7aB -174.8(4)
C6aB C7B C7aB C11aB 6.3(7)
C6aB C7B C7aB C8B -176.3(4)
C11aB C7aB C8B C9B 2.3(7)
C7B C7aB C8B C9B -175.2(5)
C7aB C8B C9B C10B -0.6(8)
C8B C9B C10B C11B 0.1(8)
C9B C10B C11B C11aB -1.4(7)
C10B C11B C11aB C7aB 3.3(7)
C10B C11B C11aB N12B -178.0(4)
C7B C7aB C11aB C11B 173.9(4)
C8B C7aB C11aB C11B -3.7(7)
C7B C7aB C11aB N12B -4.8(6)
C8B C7aB C11aB N12B 177.6(4)
C11B C11aB N12B O12B -4.8(6)
C7aB C11aB N12B O12B 173.9(4)
C11B C11aB N12B C12aB 176.3(4)
C7aB C11aB N12B C12aB -5.0(6)
O12B N12B C12aB C6aB -165.6(4)
C11aB N12B C12aB C6aB 13.3(6)
O12B N12B C12aB C12bB 8.5(6)
C11aB N12B C12aB C12bB -172.6(4)
C7B C6aB C12aB N12B -11.9(7)
C6B C6aB C12aB N12B 165.1(4)
C7B C6aB C12aB C12bB 174.0(4)
C6B C6aB C12aB C12bB -9.1(6)
C4B C4aB C12bB C1B -7.0(7)
C5B C4aB C12bB C1B 167.7(4)
C4B C4aB C12bB C12aB 179.7(4)
C5B C4aB C12bB C12aB -5.5(7)
O1B C1B C12bB C4aB -166.8(4)
C2B C1B C12bB C4aB 8.5(7)
O1B C1B C12bB C12aB 5.9(7)
C2B C1B C12bB C12aB -178.8(4)
N12B C12aB C12bB C4aB -141.5(4)
C6aB C12aB C12bB C4aB 32.7(6)
N12B C12aB C12bB C1B 45.6(6)
C6aB C12aB C12bB C1B -140.2(5)

loop_
_cod_related_entry_id
_cod_related_entry_database
_cod_related_entry_code
1 ChemSpider 21414964
